data_7019005
loop_
_publ_author_name
'Li, Xinfa'
'Huang, Yuanbiao'
'Cao, Rong'

_publ_section_title
;
 A family of three-dimensional 3d--4f and 4d--4f heterometallic
 coordination polymers based on mixed isonicotinate and 2-sulfobenzoate
 ligands: syntheses, structures and photoluminescent properties
;
_journal_issue 20
_journal_name_full 'Dalton Transactions'
_journal_page_first 6195
_journal_paper_doi 10.1039/c2dt30268c
_journal_volume 41
_journal_year 2012
_chemical_formula_moiety 'C19 H14 Cu N2 O10 S Tb'
_chemical_formula_sum 'C19 H14 Cu N2 O10 S Tb'
_chemical_formula_weight 684.84
_chemical_name_systematic
;
?
;
_space_group_IT_number 14
_symmetry_cell_setting monoclinic
_symmetry_space_group_name_Hall '-P 2yn'
_symmetry_space_group_name_H-M 'P 1 21/n 1'
_atom_sites_solution_hydrogens geom
_atom_sites_solution_primary direct
_atom_sites_solution_secondary difmap
_audit_creation_method SHELXL-97
_cell_angle_alpha 90.00
_cell_angle_beta 101.231(4)
_cell_angle_gamma 90.00
_cell_formula_units_Z 4
_cell_length_a 9.4025(4)
_cell_length_b 13.4705(6)
_cell_length_c 16.9675(8)
_cell_measurement_reflns_used 1938
_cell_measurement_temperature 293(2)
_cell_measurement_theta_max 29.0836
_cell_measurement_theta_min 2.4427
_cell_volume 2107.89(17)
_computing_cell_refinement
;
CrysAlisPro, Agilent Technologies,
Version 1.171.34.49 (release 20-01-2011 CrysAlis171 .NET)
(compiled Jan 20 2011,15:58:25)
;
_computing_data_collection
;
CrysAlisPro, Agilent Technologies,
Version 1.171.34.49 (release 20-01-2011 CrysAlis171 .NET)
(compiled Jan 20 2011,15:58:25)
;
_computing_data_reduction
;
CrysAlisPro, Agilent Technologies,
Version 1.171.34.49 (release 20-01-2011 CrysAlis171 .NET)
(compiled Jan 20 2011,15:58:25)
;
_computing_molecular_graphics 'Bruker SHELXTL'
_computing_publication_material 'Bruker SHELXTL'
_computing_structure_refinement 'SHELXL-97 (Sheldrick, 1997)'
_computing_structure_solution 'SHELXS-97 (Sheldrick, 1990)'
_diffrn_ambient_temperature 293(2)
_diffrn_detector_area_resol_mean 16.2083
_diffrn_measured_fraction_theta_full 0.992
_diffrn_measured_fraction_theta_max 0.992
_diffrn_measurement_device_type 'Xcalibur, Eos'
_diffrn_measurement_method '\w scans'
_diffrn_radiation_monochromator graphite
_diffrn_radiation_source 'fine-focus sealed tube'
_diffrn_radiation_type MoK\a
_diffrn_radiation_wavelength 0.71073
_diffrn_reflns_av_R_equivalents 0.0579
_diffrn_reflns_av_sigmaI/netI 0.1004
_diffrn_reflns_limit_h_max 11
_diffrn_reflns_limit_h_min -11
_diffrn_reflns_limit_k_max 16
_diffrn_reflns_limit_k_min -16
_diffrn_reflns_limit_l_max 21
_diffrn_reflns_limit_l_min -10
_diffrn_reflns_number 9198
_diffrn_reflns_theta_full 26.65
_diffrn_reflns_theta_max 26.65
_diffrn_reflns_theta_min 2.45
_diffrn_standards_interval_count none
_diffrn_standards_interval_time none
_exptl_absorpt_coefficient_mu 4.498
_exptl_absorpt_correction_T_max 0.5416
_exptl_absorpt_correction_T_min 0.4365
_exptl_absorpt_correction_type multi-scan
_exptl_absorpt_process_details
;
CrysAlisPro, Agilent Technologies,
Version 1.171.34.49.
Empirical absorption correction using spherical harmonics,
implemented in SCALE3 ABSPACK scaling algorithm.
;
_exptl_crystal_colour Orange
_exptl_crystal_density_diffrn 2.158
_exptl_crystal_density_method 'not measured'
_exptl_crystal_description block-shaped
_exptl_crystal_F_000 1328
_exptl_crystal_size_max 0.20
_exptl_crystal_size_mid 0.20
_exptl_crystal_size_min 0.14
_refine_diff_density_max 1.547
_refine_diff_density_min -2.135
_refine_diff_density_rms 0.611
_refine_ls_extinction_method none
_refine_ls_goodness_of_fit_ref 1.029
_refine_ls_hydrogen_treatment constr
_refine_ls_matrix_type full
_refine_ls_number_parameters 307
_refine_ls_number_reflns 4402
_refine_ls_number_restraints 0
_refine_ls_restrained_S_all 1.029
_refine_ls_R_factor_all 0.0813
_refine_ls_R_factor_gt 0.0482
_refine_ls_shift/su_max 0.001
_refine_ls_shift/su_mean 0.000
_refine_ls_structure_factor_coef Fsqd
_refine_ls_weighting_details 'calc w=1/[\s^2^(Fo^2^)+(0.0550P)^2^+9.0000P] where P=(Fo^2^+2Fc^2^)/3'
_refine_ls_weighting_scheme calc
_refine_ls_wR_factor_gt 0.1042
_refine_ls_wR_factor_ref 0.1435
_reflns_number_gt 3146
_reflns_number_total 4402
_reflns_threshold_expression >2sigma(I)
_cod_data_source_file c2dt30268c.txt
_cod_data_source_block 17-Tb
_cod_depositor_comments
;
The following automatic conversions were performed:

'_symmetry_cell_setting' value 'Monoclinic' changed to 'monoclinic'
according to /home/saulius/struct/CIF-dictionaries/cif_core.dic
dictionary named 'cif_core.dic' version 2.4.1 from 2010-06-29.

Automatic conversion script
Id: cif_fix_values 1715 2011-07-08 13:25:40Z adriana 
;
_cod_original_cell_volume 2107.89(16)
_cod_original_sg_symbol_H-M P2(1)/n
_cod_database_code 7019005

loop_
_symmetry_equiv_pos_as_xyz
'x, y, z'
'-x+1/2, y+1/2, -z+1/2'
'-x, -y, -z'
'x-1/2, -y-1/2, z-1/2'

loop_
_atom_site_label
_atom_site_type_symbol
_atom_site_fract_x
_atom_site_fract_y
_atom_site_fract_z
_atom_site_U_iso_or_equiv
_atom_site_adp_type
_atom_site_occupancy
_atom_site_symmetry_multiplicity
_atom_site_calc_flag
_atom_site_refinement_flags
Tb1 Tb 0.71406(4) 0.96614(3) 0.50267(3) 0.01367(15) Uani 1 1 d .
Cu1 Cu 0.71670(14) 0.64243(12) 0.48095(8) 0.0349(4) Uani 1 1 d .
S1 S 0.1835(3) 0.7836(2) 0.42337(19) 0.0322(7) Uani 1 1 d .
O1 O 0.4530(6) 0.9039(5) 0.5062(4) 0.0205(15) Uani 1 1 d .
O2 O 0.6257(7) 0.7929(5) 0.5291(4) 0.0256(16) Uani 1 1 d .
O3 O 0.1621(7) 0.8905(5) 0.4276(5) 0.0297(17) Uani 1 1 d .
O4 O 0.2903(8) 0.7540(7) 0.3774(5) 0.044(2) Uani 1 1 d .
O5 O 0.0437(8) 0.7367(7) 0.3976(6) 0.058(3) Uani 1 1 d .
O6 O 0.5626(6) 0.9525(6) 0.3705(4) 0.0267(17) Uani 1 1 d .
O7 O 0.3460(6) 1.0293(5) 0.3645(4) 0.0226(15) Uani 1 1 d .
O8 O 0.4270(6) 0.5959(5) 0.0783(4) 0.0237(16) Uani 1 1 d .
O9 O 0.6527(7) 0.5452(6) 0.0816(4) 0.0320(18) Uani 1 1 d .
O10 O 0.7978(7) 0.8390(6) 0.4170(5) 0.0366(19) Uani 1 1 d .
H10B H 0.8890 0.8429 0.4202 0.055 Uiso 1 1 d R
H10C H 0.7561 0.8464 0.3682 0.055 Uiso 1 1 d R
N1 N 0.2989(9) 0.8944(7) 0.0890(5) 0.027(2) Uani 1 1 d .
N2 N 0.6610(9) 0.6236(6) 0.3678(5) 0.0238(19) Uani 1 1 d .
C1 C 0.4973(10) 0.8188(7) 0.5290(6) 0.022(2) Uani 1 1 d .
C2 C 0.3963(10) 0.7507(8) 0.5614(6) 0.024(2) Uani 1 1 d .
C3 C 0.2500(11) 0.7359(9) 0.5228(7) 0.034(3) Uani 1 1 d .
C4 C 0.1606(14) 0.6805(9) 0.5620(10) 0.054(4) Uani 1 1 d .
H4A H 0.0634 0.6720 0.5387 0.065 Uiso 1 1 calc R
C5 C 0.2161(17) 0.6377(10) 0.6364(11) 0.073(6) Uani 1 1 d .
H5A H 0.1557 0.5997 0.6616 0.088 Uiso 1 1 calc R
C6 C 0.3566(15) 0.6505(10) 0.6725(9) 0.059(4) Uani 1 1 d .
H6A H 0.3920 0.6228 0.7227 0.071 Uiso 1 1 calc R
C7 C 0.4458(14) 0.7045(9) 0.6341(9) 0.052(4) Uani 1 1 d .
H7A H 0.5433 0.7103 0.6578 0.062 Uiso 1 1 calc R
C8 C 0.4365(10) 0.9803(8) 0.3354(6) 0.022(2) Uani 1 1 d .
C9 C 0.3916(9) 0.9531(7) 0.2491(6) 0.016(2) Uani 1 1 d .
C10 C 0.3920(10) 0.8532(8) 0.2254(6) 0.025(2) Uani 1 1 d .
H10A H 0.4262 0.8044 0.2631 0.030 Uiso 1 1 calc R
C11 C 0.3432(10) 0.8280(8) 0.1487(6) 0.026(2) Uani 1 1 d .
H11A H 0.3394 0.7609 0.1355 0.032 Uiso 1 1 calc R
C12 C 0.3066(12) 0.9916(9) 0.1116(7) 0.032(3) Uani 1 1 d .
H12A H 0.2826 1.0395 0.0718 0.039 Uiso 1 1 calc R
C13 C 0.3481(11) 1.0232(8) 0.1905(6) 0.026(2) Uani 1 1 d .
H13A H 0.3465 1.0902 0.2035 0.031 Uiso 1 1 calc R
C14 C 0.5534(10) 0.5762(7) 0.1130(6) 0.019(2) Uani 1 1 d .
C15 C 0.5898(10) 0.5930(7) 0.2023(6) 0.021(2) Uani 1 1 d .
C16 C 0.4844(10) 0.5965(8) 0.2491(6) 0.027(2) Uani 1 1 d .
H16A H 0.3871 0.5897 0.2252 0.032 Uiso 1 1 calc R
C17 C 0.5229(11) 0.6097(8) 0.3293(6) 0.027(2) Uani 1 1 d .
H17A H 0.4503 0.6092 0.3595 0.032 Uiso 1 1 calc R
C18 C 0.7627(11) 0.6189(8) 0.3221(6) 0.030(3) Uani 1 1 d .
H18A H 0.8594 0.6262 0.3470 0.036 Uiso 1 1 calc R
C19 C 0.7317(10) 0.6040(8) 0.2416(6) 0.028(2) Uani 1 1 d .
H19A H 0.8063 0.6012 0.2128 0.033 Uiso 1 1 calc R

loop_
_atom_site_aniso_label
_atom_site_aniso_U_11
_atom_site_aniso_U_22
_atom_site_aniso_U_33
_atom_site_aniso_U_23
_atom_site_aniso_U_13
_atom_site_aniso_U_12
Tb1 0.0123(2) 0.0162(2) 0.0122(2) -0.0004(2) 0.00172(16) 0.00028(18)
Cu1 0.0410(8) 0.0479(9) 0.0126(7) 0.0022(7) -0.0030(6) -0.0054(7)
S1 0.0201(13) 0.0296(15) 0.0478(19) -0.0175(14) 0.0091(12) -0.0048(11)
O1 0.015(3) 0.018(3) 0.028(4) 0.002(3) 0.004(3) 0.000(3)
O2 0.022(3) 0.022(4) 0.033(4) 0.007(3) 0.008(3) 0.004(3)
O3 0.027(4) 0.020(4) 0.040(5) -0.008(4) -0.001(3) -0.005(3)
O4 0.035(4) 0.055(6) 0.044(5) -0.020(5) 0.016(4) 0.005(4)
O5 0.021(4) 0.050(6) 0.101(8) -0.031(6) 0.004(4) -0.017(4)
O6 0.014(3) 0.048(5) 0.016(4) -0.005(4) -0.001(3) 0.006(3)
O7 0.016(3) 0.034(4) 0.017(4) -0.004(3) 0.001(3) 0.006(3)
O8 0.016(3) 0.036(4) 0.017(4) -0.003(3) -0.001(3) -0.003(3)
O9 0.027(4) 0.046(5) 0.024(4) -0.010(4) 0.008(3) 0.006(3)
O10 0.031(4) 0.044(5) 0.037(5) -0.009(4) 0.011(3) 0.007(4)
N1 0.030(4) 0.035(5) 0.016(4) -0.003(4) 0.001(4) -0.004(4)
N2 0.032(5) 0.032(5) 0.006(4) -0.007(4) 0.000(3) -0.003(4)
C1 0.024(5) 0.018(5) 0.024(5) -0.007(5) 0.004(4) -0.003(4)
C2 0.017(5) 0.025(6) 0.032(6) 0.009(5) 0.011(4) 0.007(4)
C3 0.027(5) 0.036(6) 0.049(8) -0.010(6) 0.029(5) -0.002(5)
C4 0.047(8) 0.027(7) 0.103(13) 0.003(8) 0.049(8) -0.006(6)
C5 0.075(11) 0.034(8) 0.133(16) 0.035(10) 0.076(11) 0.016(7)
C6 0.068(9) 0.050(9) 0.075(11) 0.040(8) 0.048(8) 0.024(7)
C7 0.047(7) 0.044(8) 0.075(11) 0.019(8) 0.036(7) 0.008(6)
C8 0.020(5) 0.029(6) 0.014(5) 0.009(5) -0.002(4) -0.005(4)
C9 0.007(4) 0.027(5) 0.016(5) 0.001(4) 0.003(3) 0.005(4)
C10 0.032(5) 0.025(6) 0.012(5) 0.000(5) -0.009(4) 0.001(5)
C11 0.031(5) 0.029(6) 0.015(5) -0.001(5) -0.005(4) -0.002(5)
C12 0.042(6) 0.033(6) 0.020(6) 0.016(5) 0.001(5) -0.003(5)
C13 0.035(6) 0.025(6) 0.014(5) -0.006(5) -0.002(4) -0.002(5)
C14 0.030(5) 0.010(4) 0.019(5) 0.000(4) 0.009(4) 0.002(4)
C15 0.023(5) 0.025(5) 0.014(5) 0.000(5) 0.001(4) 0.003(4)
C16 0.016(5) 0.034(6) 0.031(6) -0.001(5) 0.005(4) 0.004(4)
C17 0.030(5) 0.035(6) 0.016(5) -0.003(5) 0.004(4) 0.003(5)
C18 0.028(5) 0.033(6) 0.026(6) -0.005(5) -0.003(5) -0.009(5)
C19 0.016(5) 0.045(7) 0.023(6) -0.015(6) 0.007(4) -0.002(5)

loop_
_atom_type_symbol
_atom_type_description
_atom_type_scat_dispersion_real
_atom_type_scat_dispersion_imag
_atom_type_scat_source
C C 0.0033 0.0016 'International Tables Vol C Tables 4.2.6.8 and 6.1.1.4'
H H 0.0000 0.0000 'International Tables Vol C Tables 4.2.6.8 and 6.1.1.4'
N N 0.0061 0.0033 'International Tables Vol C Tables 4.2.6.8 and 6.1.1.4'
O O 0.0106 0.0060 'International Tables Vol C Tables 4.2.6.8 and 6.1.1.4'
S S 0.1246 0.1234 'International Tables Vol C Tables 4.2.6.8 and 6.1.1.4'
Cu Cu 0.3201 1.2651 'International Tables Vol C Tables 4.2.6.8 and 6.1.1.4'
Tb Tb -0.1723 4.1537 'International Tables Vol C Tables 4.2.6.8 and 6.1.1.4'

loop_
_geom_angle_atom_site_label_1
_geom_angle_atom_site_label_2
_geom_angle_atom_site_label_3
_geom_angle
_geom_angle_site_symmetry_1
_geom_angle_site_symmetry_3
O8 Tb1 O9 89.7(2) 4_676 2_655
O8 Tb1 O1 143.6(2) 4_676 3_676
O9 Tb1 O1 93.0(2) 2_655 3_676
O8 Tb1 O6 141.0(2) 4_676 .
O9 Tb1 O6 75.9(2) 2_655 .
O1 Tb1 O6 74.3(2) 3_676 .
O8 Tb1 O7 80.1(2) 4_676 3_676
O9 Tb1 O7 143.8(3) 2_655 3_676
O1 Tb1 O7 76.5(2) 3_676 3_676
O6 Tb1 O7 131.4(2) . 3_676
O8 Tb1 O3 74.8(2) 4_676 3_676
O9 Tb1 O3 70.9(3) 2_655 3_676
O1 Tb1 O3 71.9(2) 3_676 3_676
O6 Tb1 O3 130.5(3) . 3_676
O7 Tb1 O3 72.9(2) 3_676 3_676
O8 Tb1 O10 74.7(2) 4_676 .
O9 Tb1 O10 71.7(3) 2_655 .
O1 Tb1 O10 140.2(2) 3_676 .
O6 Tb1 O10 66.4(2) . .
O7 Tb1 O10 136.2(3) 3_676 .
O3 Tb1 O10 131.1(2) 3_676 .
O8 Tb1 O2 81.3(2) 4_676 .
O9 Tb1 O2 139.4(3) 2_655 .
O1 Tb1 O2 117.4(2) 3_676 .
O6 Tb1 O2 86.6(2) . .
O7 Tb1 O2 73.6(2) 3_676 .
O3 Tb1 O2 141.4(2) 3_676 .
O10 Tb1 O2 67.7(2) . .
O8 Tb1 O1 126.1(2) 4_676 .
O9 Tb1 O1 141.4(2) 2_655 .
O1 Tb1 O1 67.6(3) 3_676 .
O6 Tb1 O1 67.0(2) . .
O7 Tb1 O1 66.2(2) 3_676 .
O3 Tb1 O1 127.3(2) 3_676 .
O10 Tb1 O1 101.5(2) . .
O2 Tb1 O1 50.2(2) . .
N2 Cu1 N1 155.8(4) . 4_676
N2 Cu1 O2 114.1(3) . .
N1 Cu1 O2 89.8(3) 4_676 .
O4 S1 O5 113.7(5) . .
O4 S1 O3 114.7(5) . .
O5 S1 O3 108.7(5) . .
O4 S1 C3 104.9(5) . .
O5 S1 C3 104.8(6) . .
O3 S1 C3 109.5(5) . .
C1 O1 Tb1 152.0(6) . 3_676
C1 O1 Tb1 92.5(5) . .
Tb1 O1 Tb1 112.4(2) 3_676 .
C1 O2 Cu1 129.7(6) . .
C1 O2 Tb1 95.2(6) . .
Cu1 O2 Tb1 124.2(3) . .
S1 O3 Tb1 138.5(4) . 3_676
C8 O6 Tb1 137.5(6) . .
C8 O7 Tb1 132.8(6) . 3_676
C14 O8 Tb1 145.8(7) . 4_575
C14 O9 Tb1 163.8(7) . 2_645
Tb1 O10 H10B 110.6 . .
Tb1 O10 H10C 110.6 . .
H10B O10 H10C 108.9 . .
C11 N1 C12 115.6(9) . .
C11 N1 Cu1 123.7(7) . 4_575
C12 N1 Cu1 120.6(7) . 4_575
C18 N2 C17 116.1(8) . .
C18 N2 Cu1 120.0(7) . .
C17 N2 Cu1 123.8(7) . .
O1 C1 O2 121.1(9) . .
O1 C1 C2 118.4(8) . .
O2 C1 C2 120.4(9) . .
C7 C2 C3 118.5(10) . .
C7 C2 C1 118.4(9) . .
C3 C2 C1 123.0(10) . .
C4 C3 C2 118.6(12) . .
C4 C3 S1 120.6(10) . .
C2 C3 S1 120.7(8) . .
C3 C4 C5 120.1(13) . .
C3 C4 H4A 119.9 . .
C5 C4 H4A 119.9 . .
C6 C5 C4 121.2(12) . .
C6 C5 H5A 119.4 . .
C4 C5 H5A 119.4 . .
C5 C6 C7 119.1(14) . .
C5 C6 H6A 120.5 . .
C7 C6 H6A 120.5 . .
C6 C7 C2 122.4(13) . .
C6 C7 H7A 118.8 . .
C2 C7 H7A 118.8 . .
O7 C8 O6 127.7(9) . .
O7 C8 C9 115.7(8) . .
O6 C8 C9 116.5(9) . .
C13 C9 C10 117.9(9) . .
C13 C9 C8 122.0(9) . .
C10 C9 C8 120.1(9) . .
C11 C10 C9 120.1(10) . .
C11 C10 H10A 119.9 . .
C9 C10 H10A 119.9 . .
C10 C11 N1 124.0(10) . .
C10 C11 H11A 118.0 . .
N1 C11 H11A 118.0 . .
N1 C12 C13 123.8(10) . .
N1 C12 H12A 118.1 . .
C13 C12 H12A 118.1 . .
C9 C13 C12 118.4(10) . .
C9 C13 H13A 120.8 . .
C12 C13 H13A 120.8 . .
O9 C14 O8 126.8(9) . .
O9 C14 C15 116.3(8) . .
O8 C14 C15 116.9(8) . .
C19 C15 C16 116.9(9) . .
C19 C15 C14 120.8(8) . .
C16 C15 C14 122.3(8) . .
C17 C16 C15 120.0(9) . .
C17 C16 H16A 120.0 . .
C15 C16 H16A 120.0 . .
C16 C17 N2 123.4(9) . .
C16 C17 H17A 118.3 . .
N2 C17 H17A 118.3 . .
N2 C18 C19 123.4(9) . .
N2 C18 H18A 118.3 . .
C19 C18 H18A 118.3 . .
C18 C19 C15 120.1(9) . .
C18 C19 H19A 120.0 . .
C15 C19 H19A 120.0 . .

loop_
_geom_bond_atom_site_label_1
_geom_bond_atom_site_label_2
_geom_bond_distance
_geom_bond_site_symmetry_2
Tb1 O8 2.314(6) 4_676
Tb1 O9 2.333(7) 2_655
Tb1 O1 2.337(6) 3_676
Tb1 O6 2.419(6) .
Tb1 O7 2.429(7) 3_676
Tb1 O3 2.439(7) 3_676
Tb1 O10 2.472(7) .
Tb1 O2 2.547(7) .
Tb1 O1 2.606(6) .
Cu1 N2 1.906(8) .
Cu1 N1 1.911(8) 4_676
Cu1 O2 2.404(7) .
S1 O4 1.442(8) .
S1 O5 1.448(7) .
S1 O3 1.457(7) .
S1 C3 1.800(13) .
O1 C1 1.255(11) .
O1 Tb1 2.337(6) 3_676
O2 C1 1.256(11) .
O3 Tb1 2.439(7) 3_676
O6 C8 1.275(11) .
O7 C8 1.252(12) .
O7 Tb1 2.429(7) 3_676
O8 C14 1.248(11) .
O8 Tb1 2.314(6) 4_575
O9 C14 1.234(11) .
O9 Tb1 2.333(7) 2_645
O10 H10B 0.8500 .
O10 H10C 0.8500 .
N1 C11 1.355(13) .
N1 C12 1.362(14) .
N1 Cu1 1.911(8) 4_575
N2 C18 1.346(13) .
N2 C17 1.348(12) .
C1 C2 1.499(13) .
C2 C7 1.379(17) .
C2 C3 1.417(14) .
C3 C4 1.387(15) .
C4 C5 1.39(2) .
C4 H4A 0.9300 .
C5 C6 1.35(2) .
C5 H5A 0.9300 .
C6 C7 1.368(16) .
C6 H6A 0.9300 .
C7 H7A 0.9300 .
C8 C9 1.488(13) .
C9 C13 1.373(14) .
C9 C10 1.406(13) .
C10 C11 1.336(13) .
C10 H10A 0.9300 .
C11 H11A 0.9300 .
C12 C13 1.387(14) .
C12 H12A 0.9300 .
C13 H13A 0.9300 .
C14 C15 1.504(13) .
C15 C19 1.378(13) .
C15 C16 1.386(13) .
C16 C17 1.350(14) .
C16 H16A 0.9300 .
C17 H17A 0.9300 .
C18 C19 1.355(14) .
C18 H18A 0.9300 .
C19 H19A 0.9300 .

loop_
_geom_hbond_atom_site_label_D
_geom_hbond_atom_site_label_H
_geom_hbond_atom_site_label_A
_geom_hbond_distance_DH
_geom_hbond_distance_HA
_geom_hbond_distance_DA
_geom_hbond_angle_DHA
_geom_hbond_site_symmetry_A
O10 H10B O5 0.85 2.13 2.766(11) 131.6 1_655

loop_
_geom_torsion_atom_site_label_1
_geom_torsion_atom_site_label_2
_geom_torsion_atom_site_label_3
_geom_torsion_atom_site_label_4
_geom_torsion
_geom_torsion_site_symmetry_1
_geom_torsion_site_symmetry_4
O8 Tb1 O1 C1 -26.1(7) 4_676 .
O9 Tb1 O1 C1 128.3(6) 2_655 .
O1 Tb1 O1 C1 -166.9(7) 3_676 .
O6 Tb1 O1 C1 111.2(6) . .
O7 Tb1 O1 C1 -82.4(6) 3_676 .
O3 Tb1 O1 C1 -124.5(6) 3_676 .
O10 Tb1 O1 C1 53.3(6) . .
O2 Tb1 O1 C1 5.6(6) . .
O8 Tb1 O1 Tb1 140.9(3) 4_676 3_676
O9 Tb1 O1 Tb1 -64.8(5) 2_655 3_676
O1 Tb1 O1 Tb1 0.0 3_676 3_676
O6 Tb1 O1 Tb1 -81.8(3) . 3_676
O7 Tb1 O1 Tb1 84.6(3) 3_676 3_676
O3 Tb1 O1 Tb1 42.5(4) 3_676 3_676
O10 Tb1 O1 Tb1 -139.8(3) . 3_676
O2 Tb1 O1 Tb1 172.6(4) . 3_676
N2 Cu1 O2 C1 64.5(9) . .
N1 Cu1 O2 C1 -111.8(9) 4_676 .
N2 Cu1 O2 Tb1 -70.6(4) . .
N1 Cu1 O2 Tb1 113.1(4) 4_676 .
O8 Tb1 O2 C1 148.9(6) 4_676 .
O9 Tb1 O2 C1 -131.9(6) 2_655 .
O1 Tb1 O2 C1 2.1(7) 3_676 .
O6 Tb1 O2 C1 -68.3(6) . .
O7 Tb1 O2 C1 66.8(6) 3_676 .
O3 Tb1 O2 C1 97.2(6) 3_676 .
O10 Tb1 O2 C1 -134.1(6) . .
O1 Tb1 O2 C1 -5.6(6) . .
O8 Tb1 O2 Cu1 -64.1(3) 4_676 .
O9 Tb1 O2 Cu1 15.1(6) 2_655 .
O1 Tb1 O2 Cu1 149.1(3) 3_676 .
O6 Tb1 O2 Cu1 78.7(3) . .
O7 Tb1 O2 Cu1 -146.2(4) 3_676 .
O3 Tb1 O2 Cu1 -115.8(4) 3_676 .
O10 Tb1 O2 Cu1 12.9(3) . .
O1 Tb1 O2 Cu1 141.4(5) . .
O4 S1 O3 Tb1 -75.8(8) . 3_676
O5 S1 O3 Tb1 155.7(7) . 3_676
C3 S1 O3 Tb1 41.8(8) . 3_676
O8 Tb1 O6 C8 169.3(8) 4_676 .
O9 Tb1 O6 C8 -119.3(10) 2_655 .
O1 Tb1 O6 C8 -22.0(9) 3_676 .
O7 Tb1 O6 C8 33.2(11) 3_676 .
O3 Tb1 O6 C8 -70.5(10) 3_676 .
O10 Tb1 O6 C8 164.8(10) . .
O2 Tb1 O6 C8 97.7(10) . .
O1 Tb1 O6 C8 49.8(9) . .
N1 Cu1 N2 C18 -70.9(13) 4_676 .
O2 Cu1 N2 C18 118.1(8) . .
N1 Cu1 N2 C17 105.8(11) 4_676 .
O2 Cu1 N2 C17 -65.2(9) . .
Tb1 O1 C1 O2 -163.8(9) 3_676 .
Tb1 O1 C1 O2 -10.3(10) . .
Tb1 O1 C1 C2 12(2) 3_676 .
Tb1 O1 C1 C2 165.6(8) . .
Cu1 O2 C1 O1 -133.6(8) . .
Tb1 O2 C1 O1 10.5(10) . .
Cu1 O2 C1 C2 50.6(13) . .
Tb1 O2 C1 C2 -165.3(8) . .
O1 C1 C2 C7 -129.8(11) . .
O2 C1 C2 C7 46.1(15) . .
O1 C1 C2 C3 46.8(15) . .
O2 C1 C2 C3 -137.3(11) . .
C7 C2 C3 C4 3.9(16) . .
C1 C2 C3 C4 -172.7(10) . .
C7 C2 C3 S1 -173.7(9) . .
C1 C2 C3 S1 9.7(15) . .
O4 S1 C3 C4 -129.7(10) . .
O5 S1 C3 C4 -9.6(11) . .
O3 S1 C3 C4 106.8(10) . .
O4 S1 C3 C2 47.9(10) . .
O5 S1 C3 C2 168.0(9) . .
O3 S1 C3 C2 -75.6(9) . .
C2 C3 C4 C5 -2.4(18) . .
S1 C3 C4 C5 175.2(11) . .
C3 C4 C5 C6 1(2) . .
C4 C5 C6 C7 -2(2) . .
C5 C6 C7 C2 3(2) . .
C3 C2 C7 C6 -4.4(19) . .
C1 C2 C7 C6 172.4(12) . .
Tb1 O7 C8 O6 -34.5(15) 3_676 .
Tb1 O7 C8 C9 146.5(7) 3_676 .
Tb1 O6 C8 O7 0.3(17) . .
Tb1 O6 C8 C9 179.3(6) . .
O7 C8 C9 C13 55.3(13) . .
O6 C8 C9 C13 -123.8(10) . .
O7 C8 C9 C10 -124.3(10) . .
O6 C8 C9 C10 56.6(12) . .
C13 C9 C10 C11 -3.7(14) . .
C8 C9 C10 C11 175.8(9) . .
C9 C10 C11 N1 3.8(16) . .
C12 N1 C11 C10 -0.1(15) . .
Cu1 N1 C11 C10 -175.5(8) 4_575 .
C11 N1 C12 C13 -3.8(15) . .
Cu1 N1 C12 C13 171.8(8) 4_575 .
C10 C9 C13 C12 0.2(14) . .
C8 C9 C13 C12 -179.4(9) . .
N1 C12 C13 C9 3.7(16) . .
Tb1 O9 C14 O8 -31(3) 2_645 .
Tb1 O9 C14 C15 150(2) 2_645 .
Tb1 O8 C14 O9 62.0(16) 4_575 .
Tb1 O8 C14 C15 -118.7(10) 4_575 .
O9 C14 C15 C19 20.0(14) . .
O8 C14 C15 C19 -159.4(10) . .
O9 C14 C15 C16 -159.0(10) . .
O8 C14 C15 C16 21.7(14) . .
C19 C15 C16 C17 -0.3(16) . .
C14 C15 C16 C17 178.7(10) . .
C15 C16 C17 N2 2.5(17) . .
C18 N2 C17 C16 -3.2(16) . .
Cu1 N2 C17 C16 180.0(8) . .
C17 N2 C18 C19 1.9(16) . .
Cu1 N2 C18 C19 178.8(9) . .
N2 C18 C19 C15 0.1(18) . .
C16 C15 C19 C18 -0.9(16) . .
C14 C15 C19 C18 -179.9(10) . .
